data_4087746
loop_
_publ_author_name
'Horak, Kyle T.'
'VanderVelde, David G.'
'Agapie, Theodor'

_publ_section_title
;
 Tuning of Metal Complex Electronics and Reactivity by Remote Lewis Acid
 Binding to \p-Coordinated Pyridine Diphosphine Ligands
;
_journal_issue 19
_journal_name_full Organometallics
_journal_page_first 4753
_journal_paper_doi 10.1021/acs.organomet.5b00562
_journal_volume 34
_journal_year 2015
_chemical_formula_moiety 'C42 H61 B F3 N Ni O3 P2 S'
_chemical_formula_sum 'C42 H61 B F3 N Ni O3 P2 S'
_chemical_formula_weight 848.43
_space_group_crystal_system monoclinic
_space_group_IT_number 14
_space_group_name_Hall '-P 2ybc'
_space_group_name_H-M_alt 'P 1 21/c 1'
_atom_sites_solution_hydrogens geom
_audit_creation_date 2015-05-06
_audit_creation_method
;
Olex2 1.2
(compiled 2015.01.26 svn.r3150 for OlexSys, GUI svn.r4998)
;
_cell_angle_alpha 90
_cell_angle_beta 108.003(2)
_cell_angle_gamma 90
_cell_formula_units_Z 4
_cell_length_a 15.7224(11)
_cell_length_b 12.6201(9)
_cell_length_c 22.1023(15)
_cell_measurement_reflns_used 9181
_cell_measurement_temperature 100
_cell_measurement_theta_max 30.49
_cell_measurement_theta_min 2.52
_cell_volume 4170.8(5)
_computing_molecular_graphics 'Olex2 (Dolomanov et al., 2009)'
_computing_publication_material 'Olex2 (Dolomanov et al., 2009)'
_computing_structure_refinement 'XL (Sheldrick, 2008)'
_diffrn_ambient_temperature 100.01
_diffrn_measured_fraction_theta_full 0.999
_diffrn_measured_fraction_theta_max 0.999
_diffrn_measurement_device_type 'Bruker APEX-II CCD'
_diffrn_measurement_method '\f and \w scans'
_diffrn_radiation_type MoK\a
_diffrn_radiation_wavelength 0.71073
_diffrn_reflns_av_R_equivalents 0.0466
_diffrn_reflns_av_unetI/netI 0.0197
_diffrn_reflns_Laue_measured_fraction_full 0.999
_diffrn_reflns_Laue_measured_fraction_max 0.999
_diffrn_reflns_limit_h_max 22
_diffrn_reflns_limit_h_min -21
_diffrn_reflns_limit_k_max 18
_diffrn_reflns_limit_k_min -18
_diffrn_reflns_limit_l_max 31
_diffrn_reflns_limit_l_min -31
_diffrn_reflns_number 182801
_diffrn_reflns_point_group_measured_fraction_full 0.999
_diffrn_reflns_point_group_measured_fraction_max 0.999
_diffrn_reflns_theta_full 25.242
_diffrn_reflns_theta_max 30.530
_diffrn_reflns_theta_min 2.522
_diffrn_standards_number 0
_exptl_absorpt_coefficient_mu 0.645
_exptl_absorpt_correction_T_max 0.7461
_exptl_absorpt_correction_T_min 0.7087
_exptl_absorpt_correction_type multi-scan
_exptl_absorpt_process_details
;
SADABS-2012/1 (Bruker,2012) was used for absorption correction.
wR2(int) was 0.1004 before and 0.0505 after correction.
The Ratio of minimum to maximum transmission is 0.9499.
The \l/2 correction factor is 0.0015.
;
_exptl_crystal_colour brown
_exptl_crystal_colour_primary brown
_exptl_crystal_density_diffrn 1.351
_exptl_crystal_description block
_exptl_crystal_F_000 1800
_exptl_crystal_size_max 0.28
_exptl_crystal_size_mid 0.22
_exptl_crystal_size_min 0.14
_refine_diff_density_max 1.378
_refine_diff_density_min -0.890
_refine_diff_density_rms 0.075
_refine_ls_extinction_method none
_refine_ls_goodness_of_fit_ref 1.026
_refine_ls_hydrogen_treatment constr
_refine_ls_matrix_type full
_refine_ls_number_parameters 525
_refine_ls_number_reflns 12749
_refine_ls_number_restraints 0
_refine_ls_restrained_S_all 1.026
_refine_ls_R_factor_all 0.0526
_refine_ls_R_factor_gt 0.0427
_refine_ls_shift/su_max 0.002
_refine_ls_shift/su_mean 0.000
_refine_ls_structure_factor_coef Fsqd
_refine_ls_weighting_details 'w=1/[\s^2^(Fo^2^)+(0.0638P)^2^+4.2144P] where P=(Fo^2^+2Fc^2^)/3'
_refine_ls_weighting_scheme calc
_refine_ls_wR_factor_gt 0.1178
_refine_ls_wR_factor_ref 0.1242
_reflns_Friedel_coverage 0.000
_reflns_number_gt 10749
_reflns_number_total 12749
_reflns_threshold_expression 'I > 2\s(I)'
_cod_data_source_file om5b00562_si_004.cif
_cod_data_source_block p15090
_cod_database_code 4087746
_shelxl_version_number 2013-3
_shelx_space_group_comment
;
The symmetry employed for this shelxl refinement is uniquely defined
by the following loop, which should always be used as a source of
symmetry information in preference to the above space-group names.
They are only intended as comments.
;
_olex2_refinement_description
;
1. Fixed Uiso
 At 1.2 times of:
  All C(H) groups, All C(H,H) groups
 At 1.5 times of:
  All C(H,H,H) groups
2. Others
 Sof(C21B)=Sof(H21B)=Sof(C22B)=Sof(H22D)=Sof(H22E)=Sof(H22F)=Sof(C23B)=
 Sof(H23D)=Sof(H23E)=Sof(H23F)=1-FVAR(1)
 Sof(C21A)=Sof(H21A)=Sof(C22A)=Sof(H22A)=Sof(H22B)=Sof(H22C)=Sof(C23A)=
 Sof(H23A)=Sof(H23B)=Sof(H23C)=FVAR(1)
3.a Ternary CH refined with riding coordinates:
 C1(H1), C18(H18), C21A(H21A), C21B(H21B), C24(H24), C27(H27), C31(H31),
 C37(H37)
3.b Secondary CH2 refined with riding coordinates:
 C32(H32A,H32B), C33(H33A,H33B), C34(H34A,H34B), C35(H35A,H35B), C36(H36A,
 H36B), C38(H38A,H38B), C39(H39A,H39B), C40(H40A,H40B), C41(H41A,H41B),
 C42(H42A,H42B)
3.c Aromatic/amide H refined with riding coordinates:
 C3(H3), C4(H4), C8(H8), C9(H9), C10(H10), C11(H11), C14(H14), C15(H15),
 C16(H16), C17(H17)
3.d Idealised Me refined as rotating group:
 C19(H19A,H19B,H19C), C20(H20A,H20B,H20C), C22A(H22A,H22B,H22C), C22B(H22D,
 H22E,H22F), C23A(H23A,H23B,H23C), C23B(H23D,H23E,H23F), C25(H25A,H25B,H25C),
 C26(H26A,H26B,H26C), C28(H28A,H28B,H28C), C29(H29A,H29B,H29C)
;
_olex2_submission_special_instructions 'No special instructions were received'

loop_
_space_group_symop_operation_xyz
'x, y, z'
'-x, y+1/2, -z+1/2'
'-x, -y, -z'
'x, -y-1/2, z-1/2'

loop_
_atom_site_label
_atom_site_type_symbol
_atom_site_fract_x
_atom_site_fract_y
_atom_site_fract_z
_atom_site_U_iso_or_equiv
_atom_site_adp_type
_atom_site_occupancy
_atom_site_site_symmetry_order
_atom_site_calc_flag
_atom_site_refinement_flags_posn
_atom_site_refinement_flags_occupancy
_atom_site_disorder_assembly
_atom_site_disorder_group
Ni1 Ni 0.69315(2) 0.33879(2) 0.91189(2) 0.01929(6) Uani 1 1 d . . . .
S1 S 0.85680(3) -0.04955(3) 1.15759(2) 0.02170(9) Uani 1 1 d . . . .
P1 P 0.55203(3) 0.29844(5) 0.88317(3) 0.03196(12) Uani 1 1 d . . . .
P2 P 0.77342(3) 0.48297(3) 0.91642(2) 0.01890(9) Uani 1 1 d . . . .
F1 F 0.72905(11) -0.13223(12) 1.06431(7) 0.0499(4) Uani 1 1 d . . . .
F2 F 0.79716(12) -0.24145(10) 1.13897(7) 0.0466(4) Uani 1 1 d . . . .
F3 F 0.86075(12) -0.18853(11) 1.07075(7) 0.0468(4) Uani 1 1 d . . . .
O1 O 0.86638(9) 0.02593(9) 1.10869(6) 0.0199(2) Uani 1 1 d . . . .
O2 O 0.94010(11) -0.08889(11) 1.19776(7) 0.0328(3) Uani 1 1 d . . . .
O3 O 0.79067(12) -0.02024(13) 1.18641(8) 0.0375(4) Uani 1 1 d . . . .
N1 N 0.83296(9) 0.16658(10) 1.02925(6) 0.0153(2) Uani 1 1 d . . . .
C1 C 0.73190(11) 0.19732(13) 0.89939(8) 0.0172(3) Uani 1 1 d . . . .
H1 H 0.7205 0.1721 0.8547 0.021 Uiso 1 1 calc R . . .
C2 C 0.70013(11) 0.13271(13) 0.94144(8) 0.0188(3) Uani 1 1 d . . . .
C3 C 0.74985(11) 0.11933(13) 1.00355(8) 0.0183(3) Uani 1 1 d . . . .
H3 H 0.7268 0.0762 1.0301 0.022 Uiso 1 1 calc R . . .
C4 C 0.86058(11) 0.23361(12) 0.99266(7) 0.0147(3) Uani 1 1 d . . . .
H4 H 0.9162 0.2684 1.0110 0.018 Uiso 1 1 calc R . . .
C5 C 0.81305(11) 0.25677(12) 0.92842(7) 0.0151(3) Uani 1 1 d . . . .
C6 C 0.60928(12) 0.08711(16) 0.91695(9) 0.0249(4) Uani 1 1 d . . . .
C7 C 0.53547(13) 0.15376(19) 0.88765(10) 0.0318(4) Uani 1 1 d . . . .
C8 C 0.45038(14) 0.1070(2) 0.86527(12) 0.0432(6) Uani 1 1 d . . . .
H8 H 0.4000 0.1500 0.8452 0.052 Uiso 1 1 calc R . . .
C9 C 0.43860(16) 0.0000(2) 0.87185(12) 0.0466(6) Uani 1 1 d . . . .
H9 H 0.3805 -0.0299 0.8560 0.056 Uiso 1 1 calc R . . .
C10 C 0.51045(17) -0.0642(2) 0.90129(12) 0.0422(6) Uani 1 1 d . . . .
H10 H 0.5016 -0.1378 0.9063 0.051 Uiso 1 1 calc R . . .
C11 C 0.59613(14) -0.02085(18) 0.92369(10) 0.0310(4) Uani 1 1 d . . . .
H11 H 0.6457 -0.0652 0.9436 0.037 Uiso 1 1 calc R . . .
C12 C 0.86328(11) 0.31280(13) 0.89014(7) 0.0154(3) Uani 1 1 d . . . .
C13 C 0.85294(11) 0.42314(13) 0.88111(7) 0.0178(3) Uani 1 1 d . . . .
C14 C 0.90193(13) 0.47661(14) 0.84735(8) 0.0221(3) Uani 1 1 d . . . .
H14 H 0.8960 0.5512 0.8417 0.026 Uiso 1 1 calc R . . .
C15 C 0.95923(13) 0.42081(15) 0.82215(8) 0.0232(3) Uani 1 1 d . . . .
H15 H 0.9920 0.4573 0.7990 0.028 Uiso 1 1 calc R . . .
C16 C 0.96889(12) 0.31213(15) 0.83057(8) 0.0222(3) Uani 1 1 d . . . .
H16 H 1.0078 0.2743 0.8129 0.027 Uiso 1 1 calc R . . .
C17 C 0.92154(12) 0.25836(13) 0.86494(8) 0.0192(3) Uani 1 1 d . . . .
H17 H 0.9291 0.1841 0.8712 0.023 Uiso 1 1 calc R . . .
C18 C 0.48065(16) 0.3298(3) 0.80206(15) 0.0607(9) Uani 1 1 d . . . .
H18 H 0.4227 0.2912 0.7941 0.073 Uiso 1 1 calc R . . .
C19 C 0.5267(2) 0.2892(3) 0.75539(13) 0.0670(10) Uani 1 1 d . . . .
H19A H 0.4879 0.3012 0.7118 0.100 Uiso 1 1 calc GR . . .
H19B H 0.5386 0.2132 0.7622 0.100 Uiso 1 1 calc GR . . .
H19C H 0.5833 0.3270 0.7621 0.100 Uiso 1 1 calc GR . . .
C20 C 0.4604(2) 0.4510(3) 0.7946(2) 0.0859(15) Uani 1 1 d . . . .
H20A H 0.4204 0.4706 0.8191 0.129 Uiso 1 1 calc GR . . .
H20B H 0.4316 0.4677 0.7496 0.129 Uiso 1 1 calc GR . . .
H20C H 0.5164 0.4908 0.8103 0.129 Uiso 1 1 calc GR . . .
C21A C 0.5028(2) 0.3640(3) 0.94293(19) 0.0327(7) Uani 0.711(5) 1 d . P A 1
H21A H 0.5071 0.4423 0.9378 0.039 Uiso 0.711(5) 1 calc R P A 1
C21B C 0.4695(7) 0.3310(7) 0.9201(6) 0.039(2) Uani 0.289(5) 1 d . P A 2
H21B H 0.4090 0.3087 0.8925 0.047 Uiso 0.289(5) 1 calc R P A 2
C22A C 0.5611(2) 0.3365(3) 1.01030(16) 0.0377(8) Uani 0.711(5) 1 d . P A 1
H22A H 0.5605 0.2596 1.0166 0.057 Uiso 0.711(5) 1 calc GR P A 1
H22B H 0.5377 0.3721 1.0412 0.057 Uiso 0.711(5) 1 calc GR P A 1
H22C H 0.6226 0.3600 1.0163 0.057 Uiso 0.711(5) 1 calc GR P A 1
C22B C 0.4910(7) 0.2791(9) 0.9820(5) 0.056(3) Uani 0.289(5) 1 d . P A 2
H22D H 0.4802 0.2028 0.9760 0.084 Uiso 0.289(5) 1 calc GR P A 2
H22E H 0.4532 0.3082 1.0059 0.084 Uiso 0.289(5) 1 calc GR P A 2
H22F H 0.5540 0.2915 1.0058 0.084 Uiso 0.289(5) 1 calc GR P A 2
C23A C 0.4052(2) 0.3387(4) 0.9335(2) 0.0514(11) Uani 0.711(5) 1 d . P A 1
H23A H 0.3695 0.3567 0.8899 0.077 Uiso 0.711(5) 1 calc GR P A 1
H23B H 0.3842 0.3802 0.9636 0.077 Uiso 0.711(5) 1 calc GR P A 1
H23C H 0.3988 0.2630 0.9409 0.077 Uiso 0.711(5) 1 calc GR P A 1
C23B C 0.4756(8) 0.4533(8) 0.9240(8) 0.071(4) Uani 0.289(5) 1 d . P A 2
H23D H 0.5306 0.4741 0.9572 0.107 Uiso 0.289(5) 1 calc GR P A 2
H23E H 0.4238 0.4815 0.9345 0.107 Uiso 0.289(5) 1 calc GR P A 2
H23F H 0.4763 0.4819 0.8830 0.107 Uiso 0.289(5) 1 calc GR P A 2
C24 C 0.73871(14) 0.60667(15) 0.87029(9) 0.0265(4) Uani 1 1 d . . . .
H24 H 0.7937 0.6492 0.8738 0.032 Uiso 1 1 calc R . . .
C25 C 0.69374(16) 0.58052(19) 0.79990(10) 0.0340(4) Uani 1 1 d . . . .
H25A H 0.6394 0.5391 0.7953 0.051 Uiso 1 1 calc GR . . .
H25B H 0.7350 0.5393 0.7838 0.051 Uiso 1 1 calc GR . . .
H25C H 0.6781 0.6464 0.7756 0.051 Uiso 1 1 calc GR . . .
C26 C 0.67650(18) 0.67382(18) 0.89584(11) 0.0385(5) Uani 1 1 d . . . .
H26A H 0.6558 0.7352 0.8680 0.058 Uiso 1 1 calc GR . . .
H26B H 0.7089 0.6981 0.9389 0.058 Uiso 1 1 calc GR . . .
H26C H 0.6249 0.6311 0.8969 0.058 Uiso 1 1 calc GR . . .
C27 C 0.84840(13) 0.52497(13) 0.99574(8) 0.0228(3) Uani 1 1 d . . . .
H27 H 0.8841 0.4608 1.0146 0.027 Uiso 1 1 calc R . . .
C28 C 0.91664(15) 0.60973(15) 0.99344(9) 0.0300(4) Uani 1 1 d . . . .
H28A H 0.8857 0.6768 0.9788 0.045 Uiso 1 1 calc GR . . .
H28B H 0.9487 0.5875 0.9640 0.045 Uiso 1 1 calc GR . . .
H28C H 0.9593 0.6193 1.0360 0.045 Uiso 1 1 calc GR . . .
C29 C 0.79599(16) 0.55463(16) 1.04116(9) 0.0316(4) Uani 1 1 d . . . .
H29A H 0.8375 0.5638 1.0842 0.047 Uiso 1 1 calc GR . . .
H29B H 0.7533 0.4981 1.0414 0.047 Uiso 1 1 calc GR . . .
H29C H 0.7635 0.6210 1.0270 0.047 Uiso 1 1 calc GR . . .
C30 C 0.80876(17) -0.15904(16) 1.10472(10) 0.0339(5) Uani 1 1 d . . . .
C31 C 0.85134(11) 0.21956(12) 1.14935(8) 0.0170(3) Uani 1 1 d . . . .
H31 H 0.8773 0.1901 1.1932 0.020 Uiso 1 1 calc R . . .
C32 C 0.88178(12) 0.33582(13) 1.15180(8) 0.0196(3) Uani 1 1 d . . . .
H32A H 0.9479 0.3382 1.1646 0.024 Uiso 1 1 calc R . . .
H32B H 0.8585 0.3671 1.1087 0.024 Uiso 1 1 calc R . . .
C33 C 0.84965(13) 0.40240(14) 1.19842(9) 0.0234(3) Uani 1 1 d . . . .
H33A H 0.8803 0.3778 1.2423 0.028 Uiso 1 1 calc R . . .
H33B H 0.8667 0.4773 1.1954 0.028 Uiso 1 1 calc R . . .
C34 C 0.74905(13) 0.39595(16) 1.18582(10) 0.0268(4) Uani 1 1 d . . . .
H34A H 0.7328 0.4338 1.2199 0.032 Uiso 1 1 calc R . . .
H34B H 0.7181 0.4311 1.1449 0.032 Uiso 1 1 calc R . . .
C35 C 0.71855(15) 0.28155(17) 1.18333(11) 0.0333(4) Uani 1 1 d . . . .
H35A H 0.6525 0.2791 1.1718 0.040 Uiso 1 1 calc R . . .
H35B H 0.7436 0.2488 1.2258 0.040 Uiso 1 1 calc R . . .
C36 C 0.74911(13) 0.21889(15) 1.13445(10) 0.0263(4) Uani 1 1 d . . . .
H36A H 0.7212 0.2497 1.0917 0.032 Uiso 1 1 calc R . . .
H36B H 0.7282 0.1447 1.1336 0.032 Uiso 1 1 calc R . . .
C37 C 0.99676(11) 0.15448(12) 1.11352(7) 0.0161(3) Uani 1 1 d . . . .
H37 H 1.0099 0.2275 1.1013 0.019 Uiso 1 1 calc R . . .
C38 C 1.02937(12) 0.07663(14) 1.07188(8) 0.0209(3) Uani 1 1 d . . . .
H38A H 1.0128 0.0037 1.0804 0.025 Uiso 1 1 calc R . . .
H38B H 0.9982 0.0925 1.0266 0.025 Uiso 1 1 calc R . . .
C39 C 1.13043(12) 0.08119(15) 1.08339(9) 0.0240(3) Uani 1 1 d . . . .
H39A H 1.1474 0.0256 1.0577 0.029 Uiso 1 1 calc R . . .
H39B H 1.1461 0.1508 1.0691 0.029 Uiso 1 1 calc R . . .
C40 C 1.18311(13) 0.06519(16) 1.15313(9) 0.0263(4) Uani 1 1 d . . . .
H40A H 1.2477 0.0746 1.1590 0.032 Uiso 1 1 calc R . . .
H40B H 1.1739 -0.0080 1.1660 0.032 Uiso 1 1 calc R . . .
C41 C 1.15367(12) 0.14393(15) 1.19516(9) 0.0232(3) Uani 1 1 d . . . .
H41A H 1.1699 0.2166 1.1859 0.028 Uiso 1 1 calc R . . .
H41B H 1.1857 0.1284 1.2404 0.028 Uiso 1 1 calc R . . .
C42 C 1.05259(11) 0.13834(14) 1.18410(8) 0.0201(3) Uani 1 1 d . . . .
H42A H 1.0358 0.1934 1.2102 0.024 Uiso 1 1 calc R . . .
H42B H 1.0378 0.0684 1.1985 0.024 Uiso 1 1 calc R . . .
B1 B 0.89001(13) 0.14875(14) 1.10267(8) 0.0158(3) Uani 1 1 d . . . .

loop_
_atom_site_aniso_label
_atom_site_aniso_U_11
_atom_site_aniso_U_22
_atom_site_aniso_U_33
_atom_site_aniso_U_23
_atom_site_aniso_U_13
_atom_site_aniso_U_12
Ni1 0.01901(11) 0.02106(11) 0.01866(11) 0.00151(8) 0.00711(8) 0.00299(8)
S1 0.0325(2) 0.01594(17) 0.01774(18) 0.00119(14) 0.00939(16) -0.00250(15)
P1 0.0174(2) 0.0427(3) 0.0380(3) 0.0147(2) 0.0118(2) 0.0075(2)
P2 0.0259(2) 0.01600(18) 0.01531(18) 0.00149(14) 0.00709(16) 0.00345(15)
F1 0.0534(9) 0.0363(7) 0.0429(8) 0.0041(6) -0.0098(7) -0.0157(7)
F2 0.0719(10) 0.0231(6) 0.0379(7) 0.0041(5) 0.0067(7) -0.0184(6)
F3 0.0817(12) 0.0259(6) 0.0334(7) -0.0098(5) 0.0186(7) 0.0003(7)
O1 0.0298(6) 0.0141(5) 0.0176(5) 0.0001(4) 0.0101(5) -0.0019(4)
O2 0.0423(8) 0.0219(6) 0.0269(7) 0.0027(5) 0.0001(6) -0.0008(6)
O3 0.0489(9) 0.0365(8) 0.0372(8) 0.0034(6) 0.0278(8) -0.0017(7)
N1 0.0175(6) 0.0149(6) 0.0145(6) -0.0001(4) 0.0067(5) 0.0001(5)
C1 0.0175(7) 0.0193(7) 0.0149(7) -0.0011(5) 0.0051(6) -0.0007(6)
C2 0.0174(7) 0.0202(7) 0.0198(7) -0.0001(6) 0.0070(6) -0.0019(6)
C3 0.0184(7) 0.0191(7) 0.0189(7) 0.0012(6) 0.0080(6) -0.0020(6)
C4 0.0176(7) 0.0142(6) 0.0132(6) -0.0009(5) 0.0064(5) 0.0002(5)
C5 0.0173(7) 0.0155(6) 0.0138(6) -0.0005(5) 0.0067(5) 0.0000(5)
C6 0.0193(8) 0.0338(9) 0.0212(8) 0.0022(7) 0.0058(6) -0.0086(7)
C7 0.0178(8) 0.0462(12) 0.0314(10) 0.0101(8) 0.0077(7) -0.0048(8)
C8 0.0185(9) 0.0692(17) 0.0391(12) 0.0134(11) 0.0046(8) -0.0102(10)
C9 0.0283(11) 0.0680(17) 0.0401(12) 0.0038(12) 0.0058(9) -0.0254(11)
C10 0.0377(12) 0.0493(14) 0.0373(12) 0.0007(10) 0.0082(10) -0.0256(11)
C11 0.0291(9) 0.0351(10) 0.0272(9) 0.0018(8) 0.0061(8) -0.0123(8)
C12 0.0172(7) 0.0180(7) 0.0110(6) -0.0005(5) 0.0043(5) -0.0014(5)
C13 0.0221(7) 0.0185(7) 0.0126(6) 0.0012(5) 0.0052(6) -0.0004(6)
C14 0.0283(8) 0.0212(8) 0.0173(7) 0.0035(6) 0.0078(6) -0.0024(6)
C15 0.0268(8) 0.0292(9) 0.0154(7) 0.0031(6) 0.0091(6) -0.0047(7)
C16 0.0250(8) 0.0287(8) 0.0157(7) -0.0015(6) 0.0103(6) -0.0005(7)
C17 0.0232(8) 0.0195(7) 0.0161(7) -0.0013(6) 0.0078(6) 0.0002(6)
C18 0.0189(10) 0.087(2) 0.0627(18) 0.0432(17) -0.0065(10) -0.0100(12)
C19 0.0640(19) 0.090(2) 0.0306(12) 0.0176(14) -0.0096(12) -0.0375(18)
C20 0.0359(15) 0.098(3) 0.122(3) 0.073(3) 0.0220(18) 0.0256(17)
C21A 0.0215(14) 0.0354(17) 0.0443(18) -0.0002(14) 0.0150(13) 0.0027(13)
C21B 0.030(4) 0.031(4) 0.064(6) -0.019(4) 0.025(4) -0.006(3)
C22A 0.0392(17) 0.0454(18) 0.0343(16) -0.0045(13) 0.0199(13) 0.0012(13)
C22B 0.058(6) 0.072(7) 0.052(6) -0.026(5) 0.038(5) -0.007(5)
C23A 0.0248(15) 0.065(3) 0.072(3) -0.001(2) 0.0263(17) 0.0025(15)
C23B 0.056(6) 0.041(5) 0.135(12) -0.026(6) 0.055(7) 0.000(4)
C24 0.0360(10) 0.0218(8) 0.0204(8) 0.0062(6) 0.0067(7) 0.0079(7)
C25 0.0405(11) 0.0385(11) 0.0209(9) 0.0071(8) 0.0063(8) 0.0119(9)
C26 0.0535(14) 0.0306(10) 0.0304(10) 0.0058(8) 0.0114(10) 0.0200(10)
C27 0.0364(10) 0.0155(7) 0.0159(7) 0.0003(6) 0.0071(7) 0.0017(6)
C28 0.0420(11) 0.0212(8) 0.0225(8) -0.0005(7) 0.0037(8) -0.0044(8)
C29 0.0536(13) 0.0227(8) 0.0209(8) 0.0004(7) 0.0151(9) 0.0088(8)
C30 0.0500(13) 0.0192(8) 0.0271(9) 0.0007(7) 0.0038(9) -0.0081(8)
C31 0.0225(7) 0.0154(7) 0.0157(7) -0.0009(5) 0.0095(6) -0.0002(6)
C32 0.0249(8) 0.0149(7) 0.0217(7) -0.0026(6) 0.0110(6) 0.0005(6)
C33 0.0273(8) 0.0203(8) 0.0238(8) -0.0076(6) 0.0096(7) 0.0024(6)
C34 0.0282(9) 0.0270(9) 0.0284(9) -0.0080(7) 0.0133(7) 0.0046(7)
C35 0.0349(10) 0.0317(10) 0.0444(12) -0.0081(9) 0.0285(9) -0.0010(8)
C36 0.0252(8) 0.0231(8) 0.0363(10) -0.0097(7) 0.0178(8) -0.0038(7)
C37 0.0220(7) 0.0148(6) 0.0133(6) 0.0014(5) 0.0080(6) 0.0026(5)
C38 0.0248(8) 0.0211(7) 0.0184(7) -0.0008(6) 0.0090(6) 0.0057(6)
C39 0.0236(8) 0.0254(8) 0.0264(8) 0.0018(7) 0.0129(7) 0.0064(7)
C40 0.0239(8) 0.0278(9) 0.0277(9) 0.0061(7) 0.0087(7) 0.0088(7)
C41 0.0240(8) 0.0243(8) 0.0198(8) 0.0048(6) 0.0046(6) -0.0001(6)
C42 0.0215(7) 0.0236(8) 0.0155(7) 0.0018(6) 0.0061(6) 0.0010(6)
B1 0.0221(8) 0.0134(7) 0.0129(7) -0.0002(6) 0.0070(6) 0.0002(6)

loop_
_atom_type_symbol
_atom_type_description
_atom_type_scat_dispersion_real
_atom_type_scat_dispersion_imag
_atom_type_scat_source
C C 0.0033 0.0016 'International Tables Vol C Tables 4.2.6.8 and 6.1.1.4'
H H 0.0000 0.0000 'International Tables Vol C Tables 4.2.6.8 and 6.1.1.4'
B B 0.0013 0.0007 'International Tables Vol C Tables 4.2.6.8 and 6.1.1.4'
F F 0.0171 0.0103 'International Tables Vol C Tables 4.2.6.8 and 6.1.1.4'
N N 0.0061 0.0033 'International Tables Vol C Tables 4.2.6.8 and 6.1.1.4'
Ni Ni 0.3393 1.1124 'International Tables Vol C Tables 4.2.6.8 and 6.1.1.4'
O O 0.0106 0.0060 'International Tables Vol C Tables 4.2.6.8 and 6.1.1.4'
P P 0.1023 0.0942 'International Tables Vol C Tables 4.2.6.8 and 6.1.1.4'
S S 0.1246 0.1234 'International Tables Vol C Tables 4.2.6.8 and 6.1.1.4'

loop_
_geom_angle_atom_site_label_1
_geom_angle_atom_site_label_2
_geom_angle_atom_site_label_3
_geom_angle
P1 Ni1 P2 136.68(2)
C1 Ni1 P1 94.61(5)
C1 Ni1 P2 124.66(5)
C1 Ni1 C5 42.07(6)
C5 Ni1 P1 136.29(5)
C5 Ni1 P2 85.85(5)
O1 S1 C30 97.80(8)
O2 S1 O1 113.39(9)
O2 S1 O3 117.94(10)
O2 S1 C30 104.79(10)
O3 S1 O1 114.28(9)
O3 S1 C30 105.61(11)
C7 P1 Ni1 111.32(7)
C7 P1 C21A 107.21(14)
C18 P1 Ni1 119.65(8)
C18 P1 C7 102.18(13)
C18 P1 C21A 108.92(16)
C21A P1 Ni1 106.96(13)
C21B P1 Ni1 129.4(4)
C21B P1 C7 94.0(3)
C21B P1 C18 94.9(4)
C13 P2 Ni1 95.59(6)
C13 P2 C24 103.71(8)
C13 P2 C27 101.65(8)
C24 P2 Ni1 127.24(7)
C24 P2 C27 105.75(9)
C27 P2 Ni1 117.77(6)
S1 O1 B1 139.23(10)
C3 N1 B1 120.89(13)
C4 N1 C3 117.81(14)
C4 N1 B1 121.09(13)
Ni1 C1 H1 117.8
C2 C1 Ni1 104.10(11)
C2 C1 H1 117.8
C2 C1 C5 116.25(14)
C5 C1 Ni1 74.44(9)
C5 C1 H1 117.8
C1 C2 C6 118.27(15)
C3 C2 C1 121.02(15)
C3 C2 C6 120.57(15)
N1 C3 H3 118.9
C2 C3 N1 122.20(14)
C2 C3 H3 118.9
N1 C4 H4 117.6
N1 C4 C5 124.74(15)
C5 C4 H4 117.6
C1 C5 Ni1 63.49(9)
C1 C5 C12 122.65(14)
C4 C5 Ni1 116.58(10)
C4 C5 C1 117.21(14)
C4 C5 C12 117.13(14)
C12 C5 Ni1 105.82(10)
C7 C6 C2 119.87(17)
C11 C6 C2 120.01(18)
C11 C6 C7 120.11(18)
C6 C7 P1 120.06(15)
C8 C7 P1 122.01(18)
C8 C7 C6 117.9(2)
C7 C8 H8 119.3
C9 C8 C7 121.3(2)
C9 C8 H8 119.3
C8 C9 H9 119.7
C8 C9 C10 120.6(2)
C10 C9 H9 119.7
C9 C10 H10 120.1
C9 C10 C11 119.8(2)
C11 C10 H10 120.1
C6 C11 C10 120.3(2)
C6 C11 H11 119.8
C10 C11 H11 119.8
C13 C12 C5 119.19(14)
C17 C12 C5 121.27(14)
C17 C12 C13 119.52(14)
C12 C13 P2 114.31(12)
C14 C13 P2 126.13(13)
C14 C13 C12 119.56(15)
C13 C14 H14 120.0
C15 C14 C13 120.08(16)
C15 C14 H14 120.0
C14 C15 H15 119.8
C16 C15 C14 120.38(16)
C16 C15 H15 119.8
C15 C16 H16 120.0
C15 C16 C17 120.02(16)
C17 C16 H16 120.0
C12 C17 C16 120.43(16)
C12 C17 H17 119.8
C16 C17 H17 119.8
P1 C18 H18 108.3
C19 C18 P1 108.25(19)
C19 C18 H18 108.3
C19 C18 C20 112.5(3)
C20 C18 P1 110.9(3)
C20 C18 H18 108.3
C18 C19 H19A 109.5
C18 C19 H19B 109.5
C18 C19 H19C 109.5
H19A C19 H19B 109.5
H19A C19 H19C 109.5
H19B C19 H19C 109.5
C18 C20 H20A 109.5
C18 C20 H20B 109.5
C18 C20 H20C 109.5
H20A C20 H20B 109.5
H20A C20 H20C 109.5
H20B C20 H20C 109.5
P1 C21A H21A 107.1
C22A C21A P1 109.0(2)
C22A C21A H21A 107.1
C23A C21A P1 115.0(3)
C23A C21A H21A 107.1
C23A C21A C22A 111.3(3)
P1 C21B H21B 110.3
C22B C21B P1 109.6(7)
C22B C21B H21B 110.3
C22B C21B C23B 113.8(10)
C23B C21B P1 102.4(6)
C23B C21B H21B 110.3
C21A C22A H22A 109.5
C21A C22A H22B 109.5
C21A C22A H22C 109.5
H22A C22A H22B 109.5
H22A C22A H22C 109.5
H22B C22A H22C 109.5
C21B C22B H22D 109.5
C21B C22B H22E 109.5
C21B C22B H22F 109.5
H22D C22B H22E 109.5
H22D C22B H22F 109.5
H22E C22B H22F 109.5
C21A C23A H23A 109.5
C21A C23A H23B 109.5
C21A C23A H23C 109.5
H23A C23A H23B 109.5
H23A C23A H23C 109.5
H23B C23A H23C 109.5
C21B C23B H23D 109.5
C21B C23B H23E 109.5
C21B C23B H23F 109.5
H23D C23B H23E 109.5
H23D C23B H23F 109.5
H23E C23B H23F 109.5
P2 C24 H24 108.1
C25 C24 P2 110.01(14)
C25 C24 H24 108.1
C26 C24 P2 112.17(14)
C26 C24 H24 108.1
C26 C24 C25 110.33(18)
C24 C25 H25A 109.5
C24 C25 H25B 109.5
C24 C25 H25C 109.5
H25A C25 H25B 109.5
H25A C25 H25C 109.5
H25B C25 H25C 109.5
C24 C26 H26A 109.5
C24 C26 H26B 109.5
C24 C26 H26C 109.5
H26A C26 H26B 109.5
H26A C26 H26C 109.5
H26B C26 H26C 109.5
P2 C27 H27 105.8
C28 C27 P2 114.52(12)
C28 C27 H27 105.8
C28 C27 C29 112.15(16)
C29 C27 P2 112.03(15)
C29 C27 H27 105.8
C27 C28 H28A 109.5
C27 C28 H28B 109.5
C27 C28 H28C 109.5
H28A C28 H28B 109.5
H28A C28 H28C 109.5
H28B C28 H28C 109.5
C27 C29 H29A 109.5
C27 C29 H29B 109.5
C27 C29 H29C 109.5
H29A C29 H29B 109.5
H29A C29 H29C 109.5
H29B C29 H29C 109.5
F1 C30 S1 110.76(15)
F2 C30 S1 109.35(15)
F2 C30 F1 108.20(19)
F3 C30 S1 111.84(16)
F3 C30 F1 107.92(19)
F3 C30 F2 108.67(18)
C32 C31 H31 106.9
C32 C31 B1 112.01(13)
C36 C31 H31 106.9
C36 C31 C32 107.81(14)
C36 C31 B1 115.72(14)
B1 C31 H31 106.9
C31 C32 H32A 109.1
C31 C32 H32B 109.1
H32A C32 H32B 107.8
C33 C32 C31 112.53(14)
C33 C32 H32A 109.1
C33 C32 H32B 109.1
C32 C33 H33A 109.0
C32 C33 H33B 109.0
H33A C33 H33B 107.8
C34 C33 C32 112.84(15)
C34 C33 H33A 109.0
C34 C33 H33B 109.0
C33 C34 H34A 109.5
C33 C34 H34B 109.5
H34A C34 H34B 108.0
C35 C34 C33 110.90(16)
C35 C34 H34A 109.5
C35 C34 H34B 109.5
C34 C35 H35A 109.5
C34 C35 H35B 109.5
C34 C35 C36 110.65(16)
H35A C35 H35B 108.1
C36 C35 H35A 109.5
C36 C35 H35B 109.5
C31 C36 H36A 109.1
C31 C36 H36B 109.1
C35 C36 C31 112.41(16)
C35 C36 H36A 109.1
C35 C36 H36B 109.1
H36A C36 H36B 107.9
C38 C37 H37 107.0
C38 C37 C42 109.18(13)
C38 C37 B1 113.83(14)
C42 C37 H37 107.0
C42 C37 B1 112.43(12)
B1 C37 H37 107.0
C37 C38 H38A 108.9
C37 C38 H38B 108.9
H38A C38 H38B 107.7
C39 C38 C37 113.41(15)
C39 C38 H38A 108.9
C39 C38 H38B 108.9
C38 C39 H39A 109.2
C38 C39 H39B 109.2
H39A C39 H39B 107.9
C40 C39 C38 112.07(14)
C40 C39 H39A 109.2
C40 C39 H39B 109.2
C39 C40 H40A 109.4
C39 C40 H40B 109.4
C39 C40 C41 110.96(15)
H40A C40 H40B 108.0
C41 C40 H40A 109.4
C41 C40 H40B 109.4
C40 C41 H41A 109.3
C40 C41 H41B 109.3
C40 C41 C42 111.55(15)
H41A C41 H41B 108.0
C42 C41 H41A 109.3
C42 C41 H41B 109.3
C37 C42 H42A 109.0
C37 C42 H42B 109.0
C41 C42 C37 113.05(13)
C41 C42 H42A 109.0
C41 C42 H42B 109.0
H42A C42 H42B 107.8
O1 B1 N1 98.47(12)
O1 B1 C31 109.71(12)
O1 B1 C37 106.59(12)
N1 B1 C31 111.32(13)
N1 B1 C37 111.82(12)
C31 B1 C37 117.15(14)

loop_
_geom_bond_atom_site_label_1
_geom_bond_atom_site_label_2
_geom_bond_distance
Ni1 P1 2.1712(6)
Ni1 P2 2.1990(5)
Ni1 C1 1.9336(17)
Ni1 C5 2.0815(16)
S1 O1 1.4827(12)
S1 O2 1.4253(16)
S1 O3 1.4259(16)
S1 C30 1.816(2)
P1 C7 1.851(2)
P1 C18 1.840(3)
P1 C21A 1.913(3)
P1 C21B 1.781(8)
P2 C13 1.8290(17)
P2 C24 1.8522(18)
P2 C27 1.8619(18)
F1 C30 1.338(3)
F2 C30 1.332(2)
F3 C30 1.323(3)
O1 B1 1.609(2)
N1 C3 1.388(2)
N1 C4 1.3324(19)
N1 B1 1.609(2)
C1 H1 1.0000
C1 C2 1.437(2)
C1 C5 1.448(2)
C2 C3 1.364(2)
C2 C6 1.479(2)
C3 H3 0.9500
C4 H4 0.9500
C4 C5 1.416(2)
C5 C12 1.501(2)
C6 C7 1.417(3)
C6 C11 1.393(3)
C7 C8 1.405(3)
C8 H8 0.9500
C8 C9 1.376(4)
C9 H9 0.9500
C9 C10 1.379(4)
C10 H10 0.9500
C10 C11 1.395(3)
C11 H11 0.9500
C12 C13 1.409(2)
C12 C17 1.392(2)
C13 C14 1.400(2)
C14 H14 0.9500
C14 C15 1.388(3)
C15 H15 0.9500
C15 C16 1.386(3)
C16 H16 0.9500
C16 C17 1.393(2)
C17 H17 0.9500
C18 H18 1.0000
C18 C19 1.521(5)
C18 C20 1.560(5)
C19 H19A 0.9800
C19 H19B 0.9800
C19 H19C 0.9800
C20 H20A 0.9800
C20 H20B 0.9800
C20 H20C 0.9800
C21A H21A 1.0000
C21A C22A 1.528(5)
C21A C23A 1.518(5)
C21B H21B 1.0000
C21B C22B 1.460(16)
C21B C23B 1.547(14)
C22A H22A 0.9800
C22A H22B 0.9800
C22A H22C 0.9800
C22B H22D 0.9800
C22B H22E 0.9800
C22B H22F 0.9800
C23A H23A 0.9800
C23A H23B 0.9800
C23A H23C 0.9800
C23B H23D 0.9800
C23B H23E 0.9800
C23B H23F 0.9800
C24 H24 1.0000
C24 C25 1.533(3)
C24 C26 1.528(3)
C25 H25A 0.9800
C25 H25B 0.9800
C25 H25C 0.9800
C26 H26A 0.9800
C26 H26B 0.9800
C26 H26C 0.9800
C27 H27 1.0000
C27 C28 1.527(3)
C27 C29 1.529(3)
C28 H28A 0.9800
C28 H28B 0.9800
C28 H28C 0.9800
C29 H29A 0.9800
C29 H29B 0.9800
C29 H29C 0.9800
C31 H31 1.0000
C31 C32 1.539(2)
C31 C36 1.538(3)
C31 B1 1.619(2)
C32 H32A 0.9900
C32 H32B 0.9900
C32 C33 1.531(2)
C33 H33A 0.9900
C33 H33B 0.9900
C33 C34 1.521(3)
C34 H34A 0.9900
C34 H34B 0.9900
C34 C35 1.517(3)
C35 H35A 0.9900
C35 H35B 0.9900
C35 C36 1.531(3)
C36 H36A 0.9900
C36 H36B 0.9900
C37 H37 1.0000
C37 C38 1.539(2)
C37 C42 1.549(2)
C37 B1 1.622(3)
C38 H38A 0.9900
C38 H38B 0.9900
C38 C39 1.531(2)
C39 H39A 0.9900
C39 H39B 0.9900
C39 C40 1.521(3)
C40 H40A 0.9900
C40 H40B 0.9900
C40 C41 1.527(3)
C41 H41A 0.9900
C41 H41B 0.9900
C41 C42 1.533(3)
C42 H42A 0.9900
C42 H42B 0.9900

loop_
_geom_torsion_atom_site_label_1
_geom_torsion_atom_site_label_2
_geom_torsion_atom_site_label_3
_geom_torsion_atom_site_label_4
_geom_torsion
Ni1 P1 C7 C6 9.66(19)
Ni1 P1 C7 C8 -173.30(17)
Ni1 P1 C18 C19 49.6(3)
Ni1 P1 C18 C20 -74.4(2)
Ni1 P1 C21B C22B -65.5(8)
Ni1 P1 C21B C23B 55.6(10)
Ni1 P2 C13 C12 -26.46(12)
Ni1 P2 C13 C14 153.53(15)
Ni1 P2 C24 C25 -47.06(17)
Ni1 P2 C24 C26 76.15(17)
Ni1 P2 C27 C28 166.89(12)
Ni1 P2 C27 C29 -63.94(14)
Ni1 C1 C2 C3 -86.75(17)
Ni1 C1 C2 C6 88.99(16)
Ni1 C1 C5 C4 107.81(13)
Ni1 C1 C5 C12 -92.42(14)
Ni1 C5 C12 C13 32.58(17)
Ni1 C5 C12 C17 -149.18(13)
S1 O1 B1 N1 -150.62(14)
S1 O1 B1 C31 -34.3(2)
S1 O1 B1 C37 93.50(18)
P1 C7 C8 C9 -176.7(2)
P2 C13 C14 C15 -179.00(14)
O1 S1 C30 F1 -63.60(17)
O1 S1 C30 F2 177.24(17)
O1 S1 C30 F3 56.82(16)
O2 S1 O1 B1 -79.93(18)
O2 S1 C30 F1 179.61(16)
O2 S1 C30 F2 60.46(19)
O2 S1 C30 F3 -59.96(17)
O3 S1 O1 B1 59.1(2)
O3 S1 C30 F1 54.38(18)
O3 S1 C30 F2 -64.78(19)
O3 S1 C30 F3 174.81(15)
N1 C4 C5 Ni1 67.59(18)
N1 C4 C5 C1 -4.7(2)
N1 C4 C5 C12 -165.62(14)
C1 C2 C3 N1 -0.1(3)
C1 C2 C6 C7 -52.1(2)
C1 C2 C6 C11 129.00(19)
C1 C5 C12 C13 100.90(18)
C1 C5 C12 C17 -80.9(2)
C2 C1 C5 Ni1 -98.31(14)
C2 C1 C5 C4 9.5(2)
C2 C1 C5 C12 169.27(15)
C2 C6 C7 P1 -2.7(3)
C2 C6 C7 C8 -179.81(19)
C2 C6 C11 C10 179.32(19)
C3 N1 C4 C5 -2.9(2)
C3 N1 B1 O1 38.12(17)
C3 N1 B1 C31 -76.98(17)
C3 N1 B1 C37 149.87(14)
C3 C2 C6 C7 123.6(2)
C3 C2 C6 C11 -55.2(3)
C4 N1 C3 C2 5.5(2)
C4 N1 B1 O1 -147.29(13)
C4 N1 B1 C31 97.61(17)
C4 N1 B1 C37 -35.54(19)
C4 C5 C12 C13 -99.31(18)
C4 C5 C12 C17 78.92(19)
C5 C1 C2 C3 -7.4(2)
C5 C1 C2 C6 168.35(15)
C5 C12 C13 P2 -2.23(19)
C5 C12 C13 C14 177.78(15)
C5 C12 C17 C16 -178.75(16)
C6 C2 C3 N1 -175.79(16)
C6 C7 C8 C9 0.4(4)
C7 P1 C18 C19 -73.9(2)
C7 P1 C18 C20 162.2(2)
C7 P1 C21B C22B 56.4(7)
C7 P1 C21B C23B 177.5(8)
C7 C6 C11 C10 0.4(3)
C7 C8 C9 C10 0.6(4)
C8 C9 C10 C11 -1.1(4)
C9 C10 C11 C6 0.6(4)
C11 C6 C7 P1 176.23(15)
C11 C6 C7 C8 -0.9(3)
C12 C13 C14 C15 1.0(3)
C13 P2 C24 C25 61.08(16)
C13 P2 C24 C26 -175.71(16)
C13 P2 C27 C28 64.13(15)
C13 P2 C27 C29 -166.70(13)
C13 C12 C17 C16 -0.5(2)
C13 C14 C15 C16 -0.5(3)
C14 C15 C16 C17 -0.6(3)
C15 C16 C17 C12 1.0(3)
C17 C12 C13 P2 179.50(12)
C17 C12 C13 C14 -0.5(2)
C18 P1 C7 C6 138.53(19)
C18 P1 C7 C8 -44.4(2)
C18 P1 C21B C22B 159.0(7)
C18 P1 C21B C23B -79.9(9)
C21A P1 C7 C6 -107.0(2)
C21A P1 C7 C8 70.0(2)
C21A P1 C18 C19 172.9(2)
C21A P1 C18 C20 49.0(2)
C21A P1 C21B C22B -71.0(11)
C21A P1 C21B C23B 50.1(9)
C21B P1 C7 C6 -125.6(4)
C21B P1 C7 C8 51.5(4)
C21B P1 C18 C19 -169.0(4)
C21B P1 C18 C20 67.1(4)
C24 P2 C13 C12 -156.98(13)
C24 P2 C13 C14 23.01(18)
C24 P2 C27 C28 -43.90(16)
C24 P2 C27 C29 85.27(14)
C27 P2 C13 C12 93.41(13)
C27 P2 C13 C14 -86.59(16)
C27 P2 C24 C25 167.62(15)
C27 P2 C24 C26 -69.17(18)
C30 S1 O1 B1 170.20(18)
C31 C32 C33 C34 -54.0(2)
C32 C31 C36 C35 -57.6(2)
C32 C31 B1 O1 173.00(13)
C32 C31 B1 N1 -79.07(17)
C32 C31 B1 C37 51.36(19)
C32 C33 C34 C35 52.9(2)
C33 C34 C35 C36 -54.8(2)
C34 C35 C36 C31 59.0(2)
C36 C31 C32 C33 54.52(19)
C36 C31 B1 O1 -62.87(18)
C36 C31 B1 N1 45.05(19)
C36 C31 B1 C37 175.48(14)
C37 C38 C39 C40 54.6(2)
C38 C37 C42 C41 52.88(19)
C38 C37 B1 O1 50.90(16)
C38 C37 B1 N1 -55.65(17)
C38 C37 B1 C31 174.16(13)
C38 C39 C40 C41 -54.4(2)
C39 C40 C41 C42 54.9(2)
C40 C41 C42 C37 -55.32(19)
C42 C37 C38 C39 -52.38(18)
C42 C37 B1 O1 -73.91(15)
C42 C37 B1 N1 179.55(13)
C42 C37 B1 C31 49.35(18)
B1 N1 C3 C2 -179.77(15)
B1 N1 C4 C5 -177.65(14)
B1 C31 C32 C33 -177.05(14)
B1 C31 C36 C35 176.14(15)
B1 C37 C38 C39 -178.91(14)
B1 C37 C42 C41 -179.80(14)
